data_7038282
loop_
_publ_author_name
'Gao, Hong-Ling'
'Jiang, Li'
'Liu, Shuang'
'Shen, Hai-Yun'
'Wang, Wen-Min'
'Cui, Jian-Zhong'

_publ_section_title
;
 Multiple magnetic relaxation processes, magnetocaloric effect and
 fluorescence properties of rhombus-shaped tetranuclear rare earth
 complexes.
;
_journal_issue 1
_journal_name_full 'Dalton transactions (Cambridge, England : 2003)'
_journal_page_first 253
_journal_page_last 264
_journal_paper_doi 10.1039/c5dt03790e
_journal_volume 45
_journal_year 2015
_chemical_formula_sum 'C116 H90 F6 Lu4 N12 O16'
_chemical_formula_weight 2721.87
_chemical_name_systematic
; 
 ? 
;
_space_group_crystal_system orthorhombic
_space_group_IT_number 60
_space_group_name_Hall '-P 2n 2ab'
_space_group_name_H-M_alt 'P b c n'
_symmetry_space_group_name_Hall '-P 2n 2ab'
_symmetry_space_group_name_H-M 'P b c n'
_atom_sites_solution_hydrogens mixed
_atom_sites_solution_primary direct
_atom_sites_solution_secondary difmap
_audit_creation_method SHELXL-2014/7
_audit_update_record
;
2015-10-30 deposited with the CCDC.
2015-11-10 downloaded from the CCDC.
;
_cell_angle_alpha 90
_cell_angle_beta 90
_cell_angle_gamma 90
_cell_formula_units_Z 4
_cell_length_a 14.318(3)
_cell_length_b 26.201(5)
_cell_length_c 30.477(6)
_cell_measurement_reflns_used 22925
_cell_measurement_temperature 113(2)
_cell_measurement_theta_max 27.8824
_cell_measurement_theta_min 1.5714
_cell_volume 11433(4)
_computing_cell_refinement crystalclear
_computing_data_collection crystalclear
_computing_data_reduction crystalclear
_computing_molecular_graphics 'Bruker SHELXTL'
_computing_publication_material 'Bruker SHELXTL'
_computing_structure_refinement 'SHELXL-2014/7 (Sheldrick, 2014)'
_computing_structure_solution 'SHELXS-97 (Sheldrick, 1990)'
_diffrn_ambient_temperature 113(2)
_diffrn_measured_fraction_theta_full 1.000
_diffrn_measured_fraction_theta_max 1.000
_diffrn_measurement_device_type 'rigaku saturn'
_diffrn_measurement_method '\w scans'
_diffrn_radiation_type MoK\a
_diffrn_radiation_wavelength 0.71073
_diffrn_reflns_av_R_equivalents 0.0563
_diffrn_reflns_av_unetI/netI 0.0341
_diffrn_reflns_laue_measured_fraction_full 1.000
_diffrn_reflns_laue_measured_fraction_max 1.000
_diffrn_reflns_limit_h_max 17
_diffrn_reflns_limit_h_min -17
_diffrn_reflns_limit_k_max 31
_diffrn_reflns_limit_k_min -31
_diffrn_reflns_limit_l_max 36
_diffrn_reflns_limit_l_min -36
_diffrn_reflns_number 84079
_diffrn_reflns_point_group_measured_fraction_full 1.000
_diffrn_reflns_point_group_measured_fraction_max 1.000
_diffrn_reflns_theta_full 25.004
_diffrn_reflns_theta_max 25.004
_diffrn_reflns_theta_min 1.336
_exptl_absorpt_coefficient_mu 3.500
_exptl_absorpt_correction_T_max 0.6785
_exptl_absorpt_correction_T_min 0.5409
_exptl_absorpt_correction_type multi-scan
_exptl_absorpt_process_details crystalclear
_exptl_crystal_colour yellow
_exptl_crystal_density_diffrn 1.581
_exptl_crystal_density_method 'not measured'
_exptl_crystal_description block
_exptl_crystal_F_000 5344
_exptl_crystal_size_max 0.200
_exptl_crystal_size_mid 0.180
_exptl_crystal_size_min 0.120
_refine_diff_density_max 1.038
_refine_diff_density_min -1.922
_refine_diff_density_rms 0.338
_refine_ls_extinction_method none
_refine_ls_goodness_of_fit_ref 1.198
_refine_ls_hydrogen_treatment constr
_refine_ls_matrix_type full
_refine_ls_number_parameters 771
_refine_ls_number_reflns 10068
_refine_ls_number_restraints 100
_refine_ls_restrained_S_all 1.195
_refine_ls_R_factor_all 0.0530
_refine_ls_R_factor_gt 0.0440
_refine_ls_shift/su_max 0.002
_refine_ls_shift/su_mean 0.000
_refine_ls_structure_factor_coef Fsqd
_refine_ls_weighting_details 'w=1/[\s^2^(Fo^2^)+(0.0691P)^2^+39.6568P] where P=(Fo^2^+2Fc^2^)/3'
_refine_ls_weighting_scheme calc
_refine_ls_wR_factor_gt 0.1223
_refine_ls_wR_factor_ref 0.1343
_reflns_Friedel_coverage 0.000
_reflns_number_gt 9056
_reflns_number_total 10068
_reflns_threshold_expression 'I > 2\s(I)'
_cod_data_source_file c5dt03790e2.cif
_cod_data_source_block 7
_cod_depositor_comments
;
The following automatic conversions were performed:

'_exptl_absorpt_correction_type' value 'MULTI-SCAN' changed to
'multi-scan' according to
/usr/data/users/saulius/crontab/automatic-downloads/current/RSC/lib/dictionaries/cif_core.dic
dictionary named 'cif_core.dic' version 2.4.2 from 2011-04-26.

Automatic conversion script
Id: cif_fix_values 4268 2015-11-12 08:31:59Z antanas 
;
_cod_original_cell_volume 11434(4)
_cod_database_code 7038282
_shelx_shelxl_version_number 2014/7
_shelx_space_group_comment
; 
The symmetry employed for this shelxl refinement is uniquely defined 
by the following loop, which should always be used as a source of 
symmetry information in preference to the above space-group names. 
They are only intended as comments. 
;
_shelx_estimated_absorpt_t_min 0.541
_shelx_estimated_absorpt_t_max 0.679

loop_
_space_group_symop_operation_xyz
'x, y, z'
'-x+1/2, -y+1/2, z+1/2'
'-x, y, -z+1/2'
'x+1/2, -y+1/2, -z'
'-x, -y, -z'
'x-1/2, y-1/2, -z-1/2'
'x, -y, z-1/2'
'-x-1/2, y-1/2, z'

loop_
_atom_site_label
_atom_site_type_symbol
_atom_site_fract_x
_atom_site_fract_y
_atom_site_fract_z
_atom_site_U_iso_or_equiv
_atom_site_adp_type
_atom_site_occupancy
_atom_site_site_symmetry_order
_atom_site_calc_flag
_atom_site_refinement_flags_posn
_atom_site_refinement_flags_adp
_atom_site_refinement_flags_occupancy
_atom_site_disorder_assembly
_atom_site_disorder_group
TB1 Lu 1.11192(2) 0.03381(2) 1.00927(2) 0.02132(10) Uani 1 1 d . . . . .
TB2 Lu 0.94460(2) 0.06293(2) 0.91740(2) 0.02301(11) Uani 1 1 d . . . . .
F1 F 1.0683(3) 0.50898(17) 1.13463(17) 0.0469(12) Uani 1 1 d . . . . .
F2 F 0.7906(4) 0.44289(18) 1.17699(16) 0.0505(13) Uani 1 1 d . . . . .
O1 O 1.0541(3) 0.09945(17) 0.96595(14) 0.0229(10) Uani 1 1 d . . . . .
O2 O 0.8658(3) 0.05590(17) 0.98214(15) 0.0236(10) Uani 1 1 d . . . . .
O3 O 0.8487(3) -0.00988(18) 0.91935(15) 0.0268(11) Uani 1 1 d . . . . .
O4 O 1.2350(3) 0.0875(2) 1.01916(16) 0.0304(11) Uani 1 1 d . . . . .
O5 O 1.2180(3) 0.01386(19) 0.95707(16) 0.0316(11) Uani 1 1 d . . . . .
O6 O 1.0224(3) 0.01360(19) 0.86805(15) 0.0287(11) Uani 1 1 d . . . . .
O7 O 1.0066(3) 0.11914(19) 0.86967(15) 0.0295(11) Uani 1 1 d . . . . .
O8 O 0.9817(3) -0.00128(17) 1.04353(14) 0.0217(10) Uani 1 1 d . . . . .
H8 H 0.9486 0.0238 1.0627 0.026 Uiso 1 1 calc R U . . .
N1 N 1.0458(4) 0.1046(2) 1.05310(18) 0.0224(12) Uani 1 1 d . . . . .
N2 N 1.0431(4) 0.2889(2) 1.0511(2) 0.0298(14) Uani 1 1 d . . . . .
N3 N 0.8580(4) 0.1416(2) 0.93458(18) 0.0252(12) Uani 1 1 d . . . . .
N4 N 0.7766(4) 0.2408(2) 1.0629(2) 0.0303(13) Uani 1 1 d . . . . .
N5 N 0.8318(4) 0.0566(2) 0.85504(19) 0.0302(14) Uani 1 1 d . . . . .
N6 N 0.6844(5) -0.0734(3) 0.7631(2) 0.0455(18) Uani 1 1 d D . . . .
C1 C 1.0313(5) 0.1065(3) 1.0959(2) 0.0258(15) Uani 1 1 d . . . . .
H1A H 1.0276 0.0752 1.1115 0.031 Uiso 1 1 calc R U . . .
C2 C 1.0211(5) 0.1516(3) 1.1197(2) 0.0297(16) Uani 1 1 d . . . . .
H2A H 1.0096 0.1505 1.1504 0.036 Uiso 1 1 calc R U . . .
C3 C 1.0278(5) 0.1978(3) 1.0982(2) 0.0302(16) Uani 1 1 d . . . . .
H3A H 1.0236 0.2290 1.1139 0.036 Uiso 1 1 calc R U . . .
C4 C 1.0412(5) 0.1975(3) 1.0518(2) 0.0245(15) Uani 1 1 d . . . . .
C5 C 1.0470(5) 0.2434(3) 1.0268(2) 0.0279(15) Uani 1 1 d . . . . .
C6 C 1.0537(5) 0.2387(3) 0.9820(2) 0.0285(16) Uani 1 1 d . . . . .
H6A H 1.0561 0.2688 0.9647 0.034 Uiso 1 1 calc R U . . .
C7 C 1.0570(5) 0.1914(3) 0.9610(2) 0.0284(16) Uani 1 1 d . . . . .
H7A H 1.0617 0.1904 0.9299 0.034 Uiso 1 1 calc R U . . .
C8 C 1.0538(5) 0.1465(3) 0.9839(2) 0.0249(15) Uani 1 1 d . . . . .
C9 C 1.0480(4) 0.1497(3) 1.0310(2) 0.0244(15) Uani 1 1 d . . . . .
C10 C 1.0803(5) 0.3299(3) 1.0366(2) 0.0285(16) Uani 1 1 d . . . . .
H10A H 1.1114 0.3296 1.0091 0.034 Uiso 1 1 calc R U . . .
C11 C 1.0754(5) 0.3774(3) 1.0621(2) 0.0270(15) Uani 1 1 d . . . . .
C12 C 1.0243(5) 0.3800(3) 1.1008(3) 0.0345(17) Uani 1 1 d . . . . .
H12A H 0.9894 0.3511 1.1101 0.041 Uiso 1 1 calc R U . . .
C13 C 1.0231(6) 0.4235(3) 1.1258(3) 0.0399(19) Uani 1 1 d . . . . .
H13A H 0.9892 0.4249 1.1526 0.048 Uiso 1 1 calc R U . . .
C14 C 1.0721(6) 0.4648(3) 1.1110(3) 0.0350(18) Uani 1 1 d . . . . .
C15 C 1.1217(5) 0.4647(3) 1.0728(3) 0.0371(19) Uani 1 1 d . . . . .
H15A H 1.1546 0.4943 1.0636 0.045 Uiso 1 1 calc R U . . .
C16 C 1.1233(5) 0.4205(3) 1.0477(3) 0.0318(17) Uani 1 1 d . . . . .
H16A H 1.1568 0.4197 1.0208 0.038 Uiso 1 1 calc R U . . .
C17 C 0.8506(5) 0.1831(3) 0.9107(2) 0.0320(17) Uani 1 1 d . . . . .
H17A H 0.8679 0.1814 0.8806 0.038 Uiso 1 1 calc R U . . .
C18 C 0.8184(6) 0.2299(3) 0.9273(2) 0.0348(17) Uani 1 1 d . . . . .
H18A H 0.8110 0.2586 0.9085 0.042 Uiso 1 1 calc R U . . .
C19 C 0.7981(5) 0.2336(3) 0.9710(3) 0.0323(17) Uani 1 1 d . . . . .
H19A H 0.7776 0.2650 0.9831 0.039 Uiso 1 1 calc R U . . .
C20 C 0.8077(5) 0.1905(3) 0.9976(2) 0.0263(15) Uani 1 1 d . . . . .
C21 C 0.7929(5) 0.1918(3) 1.0445(2) 0.0260(15) Uani 1 1 d . . . . .
C22 C 0.7964(5) 0.1474(3) 1.0673(2) 0.0284(16) Uani 1 1 d . . . . .
H22A H 0.7832 0.1480 1.0979 0.034 Uiso 1 1 calc R U . . .
C23 C 0.8189(5) 0.1002(3) 1.0472(2) 0.0277(15) Uani 1 1 d . . . . .
H23A H 0.8188 0.0698 1.0641 0.033 Uiso 1 1 calc R U . . .
C24 C 0.8411(5) 0.0981(3) 1.0030(2) 0.0221(14) Uani 1 1 d . . . . .
C25 C 0.8342(5) 0.1442(3) 0.9783(2) 0.0233(14) Uani 1 1 d . . . . .
C26 C 0.8053(5) 0.2497(3) 1.1017(2) 0.0320(17) Uani 1 1 d . . . . .
H26A H 0.8333 0.2228 1.1180 0.038 Uiso 1 1 calc R U . . .
C27 C 0.7961(5) 0.3002(3) 1.1220(2) 0.0303(16) Uani 1 1 d . . . . .
C28 C 0.7538(5) 0.3409(3) 1.0999(2) 0.0323(17) Uani 1 1 d . . . . .
H28A H 0.7272 0.3355 1.0718 0.039 Uiso 1 1 calc R U . . .
C29 C 0.7505(6) 0.3886(3) 1.1186(2) 0.0334(17) Uani 1 1 d . . . . .
H29A H 0.7212 0.4162 1.1038 0.040 Uiso 1 1 calc R U . . .
C30 C 0.7901(6) 0.3954(3) 1.1589(3) 0.0385(19) Uani 1 1 d . . . . .
C31 C 0.8314(6) 0.3566(3) 1.1820(3) 0.043(2) Uani 1 1 d . . . . .
H31A H 0.8577 0.3628 1.2101 0.051 Uiso 1 1 calc R U . . .
C32 C 0.8342(6) 0.3080(3) 1.1637(2) 0.0361(18) Uani 1 1 d . . . . .
H32A H 0.8616 0.2804 1.1794 0.043 Uiso 1 1 calc R U . . .
C33 C 0.8185(6) 0.0891(3) 0.8227(2) 0.0387(19) Uani 1 1 d . . . . .
H33A H 0.8421 0.1227 0.8264 0.046 Uiso 1 1 calc R U . . .
C34 C 0.7725(6) 0.0784(3) 0.7836(3) 0.042(2) Uani 1 1 d . . . . .
H34A H 0.7609 0.1046 0.7628 0.050 Uiso 1 1 calc R U . . .
C35 C 0.7446(6) 0.0297(3) 0.7757(3) 0.042(2) Uani 1 1 d . . . . .
H35A H 0.7187 0.0209 0.7481 0.050 Uiso 1 1 calc R U . . .
C36 C 0.7542(5) -0.0077(3) 0.8087(2) 0.0351(18) Uani 1 1 d . . . . .
C37 C 0.7243(6) -0.0590(3) 0.8039(3) 0.0406(19) Uani 1 1 d . . . . .
C38 C 0.7325(6) -0.0919(3) 0.8392(3) 0.0407(19) Uani 1 1 d . . . . .
H38A H 0.7105 -0.1259 0.8362 0.049 Uiso 1 1 calc R U . . .
C39 C 0.7721(5) -0.0766(3) 0.8791(2) 0.0336(17) Uani 1 1 d . . . . .
H39A H 0.7756 -0.1000 0.9028 0.040 Uiso 1 1 calc R U . . .
C40 C 0.8068(5) -0.0267(3) 0.8841(2) 0.0280(16) Uani 1 1 d . . . . .
C41 C 0.7970(5) 0.0074(3) 0.8482(2) 0.0296(16) Uani 1 1 d . . . . .
F3 F 0.4696(17) -0.1926(10) 0.6099(8) 0.083(8) Uani 0.418(10) 1 d . U P A 1
C42 C 0.6337(12) -0.1140(5) 0.7626(5) 0.032(4) Uani 0.418(10) 1 d D U P A 1
H42A H 0.6197 -0.1297 0.7900 0.038 Uiso 0.418(10) 1 d R U P A 1
C43 C 0.5890(14) -0.1352(7) 0.7226(5) 0.037(5) Uani 0.418(10) 1 d D U P A 1
C44 C 0.5286(15) -0.1766(8) 0.7234(7) 0.046(5) Uani 0.418(10) 1 d . U P A 1
H44A H 0.5002 -0.1902 0.7499 0.055 Uiso 0.836(19) 2 d R U P A 1
C45 C 0.4848(16) -0.1941(8) 0.6857(7) 0.047(5) Uani 0.418(10) 1 d . U P A 1
H45A H 0.4347 -0.2186 0.6867 0.056 Uiso 0.418(10) 1 d R U P A 1
C46 C 0.5112(19) -0.1738(9) 0.6477(8) 0.045(6) Uani 0.418(10) 1 d . U P A 1
C47 C 0.581(2) -0.1379(14) 0.6434(11) 0.065(9) Uani 0.418(10) 1 d . U P A 1
H47A H 0.5905 -0.1214 0.6159 0.078 Uiso 0.418(10) 1 d R U P A 1
C48 C 0.616(2) -0.1152(13) 0.6808(13) 0.056(10) Uani 0.418(10) 1 d . U P A 1
H48A H 0.6707 -0.0937 0.6781 0.067 Uiso 0.418(10) 1 d R U P A 1
F3' F 0.5106(11) -0.1846(6) 0.5991(5) 0.064(4) Uani 0.582(10) 1 d . U P A 2
C42' C 0.6989(12) -0.1159(5) 0.7457(5) 0.053(4) Uani 0.582(10) 1 d D U P A 2
H42B H 0.7413 -0.1390 0.7599 0.064 Uiso 0.582(10) 1 d R U P A 2
C43' C 0.6519(12) -0.1317(6) 0.7050(5) 0.044(4) Uani 0.582(10) 1 d D U P A 2
C44' C 0.6616(13) -0.1807(6) 0.6932(5) 0.056(4) Uani 0.582(10) 1 d . U P A 2
H44B H 0.7014 -0.2028 0.7100 0.067 Uiso 0.582(10) 1 d R U P A 2
C45' C 0.6150(11) -0.1997(6) 0.6566(5) 0.049(4) Uani 0.582(10) 1 d . U P A 2
H45B H 0.6222 -0.2349 0.6478 0.059 Uiso 0.582(10) 1 d R U P A 2
C46' C 0.5576(14) -0.1669(7) 0.6343(5) 0.044(4) Uani 0.582(10) 1 d . U P A 2
C47' C 0.5472(12) -0.1183(7) 0.6450(5) 0.040(4) Uani 0.582(10) 1 d . U P A 2
H47B H 0.5034 -0.0970 0.6297 0.048 Uiso 0.582(10) 1 d R U P A 2
C48' C 0.5936(14) -0.0998(8) 0.6813(7) 0.040(5) Uani 0.582(10) 1 d . U P A 2
H48B H 0.5896 -0.0644 0.6896 0.048 Uiso 0.582(10) 1 d R U P A 2
C49 C 1.3823(6) 0.1266(4) 1.0282(4) 0.056(3) Uani 1 1 d . . . . .
H49A H 1.3548 0.1387 1.0557 0.085 Uiso 1 1 calc R U . . .
H49B H 1.3893 0.1553 1.0078 0.085 Uiso 1 1 calc R U . . .
H49C H 1.4437 0.1116 1.0341 0.085 Uiso 1 1 calc R U . . .
C50 C 1.3199(5) 0.0870(3) 1.0081(2) 0.0339(17) Uani 1 1 d . . . . .
C51 C 1.3589(6) 0.0522(3) 0.9787(3) 0.0389(19) Uani 1 1 d . . . . .
H51A H 1.4248 0.0516 0.9752 0.047 Uiso 1 1 calc R U . . .
C52 C 1.3048(5) 0.0181(3) 0.9541(3) 0.0352(18) Uani 1 1 d . . . . .
C53 C 1.3540(7) -0.0154(4) 0.9201(4) 0.061(3) Uani 1 1 d . . . . .
H53A H 1.3484 -0.0513 0.9287 0.092 Uiso 1 1 calc R U . . .
H53B H 1.4201 -0.0060 0.9186 0.092 Uiso 1 1 calc R U . . .
H53C H 1.3249 -0.0104 0.8913 0.092 Uiso 1 1 calc R U . . .
C54 C 1.0826(8) -0.0255(4) 0.8042(3) 0.062(3) Uani 1 1 d . . . . .
H54A H 1.0326 -0.0511 0.8047 0.093 Uiso 1 1 calc R U . . .
H54B H 1.1387 -0.0398 0.8180 0.093 Uiso 1 1 calc R U . . .
H54C H 1.0966 -0.0162 0.7738 0.093 Uiso 1 1 calc R U . . .
C55 C 1.0515(5) 0.0215(3) 0.8293(2) 0.0325(17) Uani 1 1 d . . . . .
C56 C 1.0583(5) 0.0693(3) 0.8097(3) 0.0363(19) Uani 1 1 d . . . . .
H56A H 1.0765 0.0707 0.7797 0.044 Uiso 1 1 calc R U . . .
C57 C 1.0403(5) 0.1156(3) 0.8311(2) 0.0308(17) Uani 1 1 d . . . . .
C58 C 1.0617(6) 0.1655(3) 0.8080(3) 0.041(2) Uani 1 1 d . . . . .
H58A H 1.0046 0.1860 0.8059 0.062 Uiso 1 1 calc R U . . .
H58B H 1.0854 0.1584 0.7784 0.062 Uiso 1 1 calc R U . . .
H58C H 1.1089 0.1844 0.8246 0.062 Uiso 1 1 calc R U . . .

loop_
_atom_site_aniso_label
_atom_site_aniso_U_11
_atom_site_aniso_U_22
_atom_site_aniso_U_33
_atom_site_aniso_U_23
_atom_site_aniso_U_13
_atom_site_aniso_U_12
TB1 0.02005(17) 0.02600(18) 0.01792(17) -0.00218(11) -0.00010(11) -0.00198(11)
TB2 0.02387(18) 0.02912(18) 0.01604(16) -0.00186(11) -0.00014(11) -0.00062(12)
F1 0.041(3) 0.034(3) 0.066(3) -0.019(2) -0.006(2) -0.002(2)
F2 0.062(3) 0.041(3) 0.048(3) -0.023(2) 0.010(3) -0.008(2)
O1 0.023(2) 0.026(2) 0.019(2) 0.0000(19) -0.0035(19) -0.0028(19)
O2 0.026(3) 0.024(2) 0.021(2) -0.0002(19) 0.005(2) 0.002(2)
O3 0.028(3) 0.026(3) 0.026(3) 0.000(2) 0.000(2) -0.006(2)
O4 0.022(3) 0.038(3) 0.031(3) -0.005(2) 0.001(2) -0.007(2)
O5 0.029(3) 0.034(3) 0.031(3) 0.000(2) 0.015(2) -0.004(2)
O6 0.029(3) 0.040(3) 0.017(2) -0.004(2) 0.006(2) -0.002(2)
O7 0.030(3) 0.038(3) 0.020(2) 0.002(2) 0.003(2) -0.004(2)
O8 0.020(2) 0.026(2) 0.019(2) -0.0050(18) 0.0032(18) -0.0021(19)
N1 0.020(3) 0.025(3) 0.022(3) 0.000(2) -0.003(2) 0.001(2)
N2 0.029(3) 0.026(3) 0.034(3) -0.003(3) -0.002(3) 0.000(3)
N3 0.027(3) 0.030(3) 0.019(3) 0.001(2) -0.002(2) 0.000(2)
N4 0.028(3) 0.029(3) 0.034(3) -0.008(3) 0.005(3) -0.002(3)
N5 0.025(3) 0.042(4) 0.024(3) 0.002(3) -0.001(3) 0.002(3)
N6 0.044(4) 0.063(5) 0.029(4) -0.008(3) -0.006(3) -0.004(4)
C1 0.026(4) 0.030(4) 0.021(3) -0.003(3) -0.003(3) -0.002(3)
C2 0.034(4) 0.032(4) 0.023(4) -0.004(3) 0.003(3) 0.003(3)
C3 0.025(4) 0.036(4) 0.030(4) -0.008(3) -0.002(3) 0.001(3)
C4 0.019(3) 0.030(4) 0.025(4) -0.002(3) -0.002(3) 0.000(3)
C5 0.024(4) 0.027(4) 0.032(4) 0.000(3) -0.003(3) 0.001(3)
C6 0.030(4) 0.026(4) 0.029(4) 0.000(3) -0.004(3) -0.001(3)
C7 0.025(4) 0.036(4) 0.024(4) 0.003(3) -0.001(3) -0.001(3)
C8 0.022(4) 0.026(4) 0.027(4) 0.001(3) -0.002(3) -0.003(3)
C9 0.016(3) 0.031(4) 0.025(4) -0.002(3) 0.001(3) -0.002(3)
C10 0.020(4) 0.032(4) 0.034(4) 0.000(3) 0.000(3) 0.006(3)
C11 0.021(3) 0.028(4) 0.032(4) 0.002(3) -0.005(3) 0.000(3)
C12 0.034(4) 0.031(4) 0.038(4) -0.006(3) 0.004(3) -0.003(3)
C13 0.041(5) 0.039(4) 0.040(5) -0.005(4) 0.003(4) -0.005(4)
C14 0.032(4) 0.030(4) 0.043(5) -0.014(3) -0.010(4) 0.002(3)
C15 0.027(4) 0.032(4) 0.052(5) 0.001(4) -0.007(4) 0.000(3)
C16 0.023(4) 0.033(4) 0.039(4) 0.002(3) -0.001(3) 0.001(3)
C17 0.033(4) 0.036(4) 0.027(4) 0.004(3) -0.001(3) 0.000(3)
C18 0.040(5) 0.033(4) 0.031(4) 0.008(3) -0.001(3) -0.001(3)
C19 0.031(4) 0.027(4) 0.038(4) 0.001(3) 0.003(3) -0.001(3)
C20 0.020(3) 0.034(4) 0.025(3) -0.002(3) 0.000(3) -0.003(3)
C21 0.017(3) 0.032(4) 0.029(4) -0.003(3) -0.001(3) 0.003(3)
C22 0.024(4) 0.037(4) 0.024(4) -0.003(3) 0.003(3) -0.001(3)
C23 0.026(4) 0.031(4) 0.026(4) -0.005(3) 0.005(3) 0.001(3)
C24 0.016(3) 0.029(4) 0.021(3) -0.002(3) -0.003(3) -0.003(3)
C25 0.016(3) 0.032(4) 0.022(3) -0.002(3) -0.002(3) -0.003(3)
C26 0.027(4) 0.037(4) 0.032(4) -0.006(3) 0.004(3) 0.004(3)
C27 0.023(4) 0.035(4) 0.033(4) -0.006(3) 0.010(3) -0.003(3)
C28 0.025(4) 0.045(5) 0.027(4) -0.007(3) 0.003(3) 0.004(3)
C29 0.040(4) 0.032(4) 0.028(4) -0.006(3) 0.005(3) 0.005(3)
C30 0.040(5) 0.032(4) 0.043(5) -0.015(4) 0.014(4) -0.002(4)
C31 0.044(5) 0.051(5) 0.033(4) -0.017(4) 0.007(4) -0.011(4)
C32 0.037(4) 0.041(4) 0.031(4) -0.009(3) 0.005(3) 0.004(4)
C33 0.041(5) 0.048(5) 0.027(4) 0.004(4) 0.001(3) -0.007(4)
C34 0.040(5) 0.055(5) 0.031(4) 0.006(4) -0.005(4) 0.000(4)
C35 0.033(5) 0.068(6) 0.025(4) 0.000(4) -0.009(3) -0.006(4)
C36 0.026(4) 0.050(5) 0.029(4) -0.005(4) 0.004(3) -0.001(3)
C37 0.045(5) 0.050(5) 0.027(4) -0.008(4) -0.002(4) 0.002(4)
C38 0.039(5) 0.044(5) 0.039(4) -0.007(4) -0.011(4) -0.004(4)
C39 0.033(4) 0.038(4) 0.031(4) -0.007(3) -0.003(3) 0.000(3)
C40 0.029(4) 0.035(4) 0.020(3) -0.007(3) -0.001(3) -0.002(3)
C41 0.019(4) 0.042(4) 0.029(4) -0.002(3) -0.001(3) 0.001(3)
F3 0.094(14) 0.085(12) 0.072(13) -0.020(9) -0.011(10) -0.037(11)
C42 0.038(8) 0.031(7) 0.026(7) -0.003(6) -0.009(6) -0.005(6)
C43 0.033(8) 0.039(8) 0.038(8) -0.005(7) 0.001(7) -0.001(7)
C44 0.048(9) 0.040(8) 0.049(9) -0.002(7) -0.006(7) 0.002(7)
C45 0.052(9) 0.039(8) 0.050(9) -0.012(7) 0.002(7) -0.003(7)
C46 0.045(9) 0.049(9) 0.041(9) -0.006(7) -0.008(8) -0.008(8)
C47 0.066(12) 0.066(12) 0.062(11) 0.001(9) 0.000(9) -0.003(9)
C48 0.054(12) 0.059(13) 0.055(12) 0.002(9) -0.005(9) 0.002(9)
F3' 0.083(10) 0.058(7) 0.050(7) -0.028(6) -0.027(7) 0.004(7)
C42' 0.060(8) 0.054(8) 0.046(7) -0.005(6) 0.002(7) 0.003(6)
C43' 0.056(8) 0.039(7) 0.038(7) 0.001(6) -0.010(6) -0.003(6)
C44' 0.063(8) 0.052(7) 0.051(7) -0.002(6) -0.009(7) 0.013(7)
C45' 0.057(8) 0.042(7) 0.047(7) -0.008(6) -0.009(6) 0.008(6)
C46' 0.051(8) 0.046(8) 0.035(7) -0.009(6) -0.002(6) -0.004(7)
C47' 0.047(7) 0.044(7) 0.028(6) -0.010(6) -0.012(6) 0.002(6)
C48' 0.045(8) 0.037(8) 0.037(7) -0.006(6) -0.003(6) 0.008(7)
C49 0.036(5) 0.064(6) 0.069(7) -0.020(5) 0.005(5) -0.015(4)
C50 0.030(4) 0.040(4) 0.032(4) 0.006(3) -0.002(3) -0.002(3)
C51 0.031(4) 0.039(5) 0.047(5) -0.001(4) 0.000(4) -0.002(4)
C52 0.032(4) 0.031(4) 0.043(5) 0.007(3) 0.015(3) -0.001(3)
C53 0.049(6) 0.044(5) 0.091(8) -0.012(5) 0.045(6) -0.008(5)
C54 0.091(8) 0.053(6) 0.042(5) -0.023(5) 0.035(5) -0.016(6)
C55 0.037(4) 0.038(4) 0.023(4) -0.009(3) 0.001(3) -0.006(3)
C56 0.034(4) 0.053(5) 0.021(4) -0.005(3) 0.002(3) -0.009(4)
C57 0.022(4) 0.053(5) 0.018(4) 0.004(3) -0.006(3) -0.005(3)
C58 0.048(5) 0.051(5) 0.026(4) 0.008(4) 0.006(4) -0.003(4)

loop_
_atom_type_symbol
_atom_type_description
_atom_type_scat_dispersion_real
_atom_type_scat_dispersion_imag
_atom_type_scat_source
C C 0.0033 0.0016 'International Tables Vol C Tables 4.2.6.8 and 6.1.1.4'
H H 0.0000 0.0000 'International Tables Vol C Tables 4.2.6.8 and 6.1.1.4'
N N 0.0061 0.0033 'International Tables Vol C Tables 4.2.6.8 and 6.1.1.4'
O O 0.0106 0.0060 'International Tables Vol C Tables 4.2.6.8 and 6.1.1.4'
F F 0.0171 0.0103 'International Tables Vol C Tables 4.2.6.8 and 6.1.1.4'
Lu Lu -0.4720 5.8584 'International Tables Vol C Tables 4.2.6.8 and 6.1.1.4'

loop_
_geom_angle_atom_site_label_1
_geom_angle_atom_site_label_2
_geom_angle_atom_site_label_3
_geom_angle
_geom_angle_site_symmetry_1
_geom_angle_site_symmetry_3
O5 TB1 O8 79.08(17) . 5_757
O5 TB1 O4 73.47(18) . .
O8 TB1 O4 141.88(17) 5_757 .
O5 TB1 O1 90.61(17) . .
O8 TB1 O1 70.31(16) 5_757 .
O4 TB1 O1 83.90(17) . .
O5 TB1 O8 139.72(17) . .
O8 TB1 O8 72.25(17) 5_757 .
O4 TB1 O8 143.70(16) . .
O1 TB1 O8 105.22(16) . .
O5 TB1 O3 115.57(18) . 5_757
O8 TB1 O3 134.86(16) 5_757 5_757
O4 TB1 O3 81.69(17) . 5_757
O1 TB1 O3 144.66(16) . 5_757
O8 TB1 O3 70.66(16) . 5_757
O5 TB1 O2 76.09(17) . 5_757
O8 TB1 O2 77.64(16) 5_757 5_757
O4 TB1 O2 119.38(18) . 5_757
O1 TB1 O2 147.13(16) . 5_757
O8 TB1 O2 70.65(16) . 5_757
O3 TB1 O2 66.47(16) 5_757 5_757
O5 TB1 N1 144.12(18) . .
O8 TB1 N1 116.11(17) 5_757 .
O4 TB1 N1 76.20(18) . .
O1 TB1 N1 67.36(17) . .
O8 TB1 N1 75.38(17) . .
O3 TB1 N1 77.90(17) 5_757 .
O2 TB1 N1 136.93(17) 5_757 .
O5 TB1 TB2 116.13(13) . 5_757
O8 TB1 TB2 92.56(11) 5_757 5_757
O4 TB1 TB2 123.10(13) . 5_757
O1 TB1 TB2 145.43(11) . 5_757
O8 TB1 TB2 40.21(11) . 5_757
O3 TB1 TB2 42.31(12) 5_757 5_757
O2 TB1 TB2 40.73(11) 5_757 5_757
N1 TB1 TB2 96.35(13) . 5_757
O5 TB1 TB1 111.31(13) . 5_757
O8 TB1 TB1 36.72(11) 5_757 5_757
O4 TB1 TB1 170.39(13) . 5_757
O1 TB1 TB1 87.66(11) . 5_757
O8 TB1 TB1 35.54(10) . 5_757
O3 TB1 TB1 102.86(12) 5_757 5_757
O2 TB1 TB1 70.21(12) 5_757 5_757
N1 TB1 TB1 96.32(13) . 5_757
TB2 TB1 TB1 63.117(11) 5_757 5_757
O5 TB1 TB2 87.20(13) . .
O8 TB1 TB2 33.85(11) 5_757 .
O4 TB1 TB2 117.81(13) . .
O1 TB1 TB2 36.82(11) . .
O8 TB1 TB2 84.48(11) . .
O3 TB1 TB2 154.42(12) 5_757 .
O2 TB1 TB2 111.49(11) 5_757 .
N1 TB1 TB2 90.35(12) . .
TB2 TB1 TB2 118.565(13) 5_757 .
TB1 TB1 TB2 55.448(12) 5_757 .
O7 TB2 O8 128.43(17) . 5_757
O7 TB2 O6 75.61(18) . .
O8 TB2 O6 73.42(16) 5_757 .
O7 TB2 O2 143.77(17) . .
O8 TB2 O2 73.63(16) 5_757 .
O6 TB2 O2 140.23(17) . .
O7 TB2 O3 141.00(16) . .
O8 TB2 O3 71.35(16) 5_757 .
O6 TB2 O3 80.89(17) . .
O2 TB2 O3 67.89(16) . .
O7 TB2 O1 82.98(17) . .
O8 TB2 O1 69.52(15) 5_757 .
O6 TB2 O1 108.64(17) . .
O2 TB2 O1 79.57(16) . .
O3 TB2 O1 134.55(16) . .
O7 TB2 N3 77.80(18) . .
O8 TB2 N3 135.98(16) 5_757 .
O6 TB2 N3 149.68(18) . .
O2 TB2 N3 68.54(17) . .
O3 TB2 N3 112.32(19) . .
O1 TB2 N3 82.05(17) . .
O7 TB2 N5 78.87(19) . .
O8 TB2 N5 130.75(18) 5_757 .
O6 TB2 N5 77.05(19) . .
O2 TB2 N5 109.45(19) . .
O3 TB2 N5 65.68(18) . .
O1 TB2 N5 158.97(18) . .
N3 TB2 N5 83.80(19) . .
O7 TB2 TB1 169.78(13) . 5_757
O8 TB2 TB1 41.48(11) 5_757 5_757
O6 TB2 TB1 97.17(13) . 5_757
O2 TB2 TB1 43.06(12) . 5_757
O3 TB2 TB1 41.91(11) . 5_757
O1 TB2 TB1 92.71(11) . 5_757
N3 TB2 TB1 110.88(13) . 5_757
N5 TB2 TB1 106.87(14) . 5_757
O7 TB2 TB1 111.23(13) . .
O8 TB2 TB1 33.75(11) 5_757 .
O6 TB2 TB1 93.72(12) . .
O2 TB2 TB1 69.81(12) . .
O3 TB2 TB1 100.86(11) . .
O1 TB2 TB1 36.13(11) . .
N3 TB2 TB1 109.40(13) . .
N5 TB2 TB1 164.50(14) . .
TB1 TB2 TB1 61.436(13) 5_757 .
C8 O1 TB1 116.6(4) . .
C8 O1 TB2 128.6(4) . .
TB1 O1 TB2 107.06(18) . .
C24 O2 TB2 118.8(4) . .
C24 O2 TB1 143.6(4) . 5_757
TB2 O2 TB1 96.22(16) . 5_757
C40 O3 TB1 141.9(4) . 5_757
C40 O3 TB2 121.4(4) . .
TB1 O3 TB2 95.78(17) 5_757 .
C50 O4 TB1 134.9(5) . .
C52 O5 TB1 134.3(5) . .
C55 O6 TB2 133.1(5) . .
C57 O7 TB2 134.2(5) . .
TB1 O8 TB2 112.40(18) 5_757 5_757
TB1 O8 TB1 107.75(17) 5_757 .
TB2 O8 TB1 98.30(17) 5_757 .
TB1 O8 H8 112.5 5_757 .
TB2 O8 H8 112.5 5_757 .
TB1 O8 H8 112.5 . .
C1 N1 C9 117.3(6) . .
C1 N1 TB1 128.4(5) . .
C9 N1 TB1 112.1(4) . .
C10 N2 C5 121.0(6) . .
C17 N3 C25 118.4(6) . .
C17 N3 TB2 128.0(5) . .
C25 N3 TB2 111.8(4) . .
C26 N4 C21 118.7(6) . .
C33 N5 C41 115.7(6) . .
C33 N5 TB2 128.3(5) . .
C41 N5 TB2 113.9(4) . .
C42' N6 C37 122.8(9) . .
C42 N6 C37 117.2(9) . .
N1 C1 C2 124.2(7) . .
N1 C1 H1A 117.9 . .
C2 C1 H1A 117.9 . .
C3 C2 C1 119.3(7) . .
C3 C2 H2A 120.3 . .
C1 C2 H2A 120.3 . .
C2 C3 C4 118.3(6) . .
C2 C3 H3A 120.8 . .
C4 C3 H3A 120.8 . .
C9 C4 C5 120.4(6) . .
C9 C4 C3 117.5(6) . .
C5 C4 C3 122.1(6) . .
C6 C5 N2 127.1(7) . .
C6 C5 C4 117.2(6) . .
N2 C5 C4 115.7(6) . .
C5 C6 C7 122.7(7) . .
C5 C6 H6A 118.7 . .
C7 C6 H6A 118.7 . .
C8 C7 C6 121.7(7) . .
C8 C7 H7A 119.1 . .
C6 C7 H7A 119.1 . .
O1 C8 C7 125.3(6) . .
O1 C8 C9 117.3(6) . .
C7 C8 C9 117.4(6) . .
N1 C9 C4 123.3(6) . .
N1 C9 C8 116.3(6) . .
C4 C9 C8 120.4(6) . .
N2 C10 C11 120.7(7) . .
N2 C10 H10A 119.7 . .
C11 C10 H10A 119.7 . .
C12 C11 C16 119.1(7) . .
C12 C11 C10 121.0(7) . .
C16 C11 C10 119.9(7) . .
C13 C12 C11 121.2(7) . .
C13 C12 H12A 119.4 . .
C11 C12 H12A 119.4 . .
C14 C13 C12 118.0(8) . .
C14 C13 H13A 121.0 . .
C12 C13 H13A 121.0 . .
C15 C14 F1 118.3(7) . .
C15 C14 C13 123.2(7) . .
F1 C14 C13 118.5(8) . .
C14 C15 C16 118.7(7) . .
C14 C15 H15A 120.6 . .
C16 C15 H15A 120.6 . .
C15 C16 C11 119.7(8) . .
C15 C16 H16A 120.1 . .
C11 C16 H16A 120.1 . .
N3 C17 C18 123.4(7) . .
N3 C17 H17A 118.3 . .
C18 C17 H17A 118.3 . .
C19 C18 C17 118.8(7) . .
C19 C18 H18A 120.6 . .
C17 C18 H18A 120.6 . .
C18 C19 C20 119.2(7) . .
C18 C19 H19A 120.4 . .
C20 C19 H19A 120.4 . .
C19 C20 C25 118.9(6) . .
C19 C20 C21 122.8(7) . .
C25 C20 C21 118.3(6) . .
C22 C21 N4 125.3(6) . .
C22 C21 C20 118.9(6) . .
N4 C21 C20 115.8(6) . .
C21 C22 C23 122.2(7) . .
C21 C22 H22A 118.9 . .
C23 C22 H22A 118.9 . .
C24 C23 C22 120.6(7) . .
C24 C23 H23A 119.7 . .
C22 C23 H23A 119.7 . .
O2 C24 C23 124.3(6) . .
O2 C24 C25 118.1(6) . .
C23 C24 C25 117.6(6) . .
N3 C25 C20 121.0(6) . .
N3 C25 C24 116.9(6) . .
C20 C25 C24 122.0(6) . .
N4 C26 C27 121.9(7) . .
N4 C26 H26A 119.0 . .
C27 C26 H26A 119.0 . .
C32 C27 C28 119.7(7) . .
C32 C27 C26 118.7(7) . .
C28 C27 C26 121.5(7) . .
C29 C28 C27 120.6(7) . .
C29 C28 H28A 119.7 . .
C27 C28 H28A 119.7 . .
C30 C29 C28 118.5(7) . .
C30 C29 H29A 120.7 . .
C28 C29 H29A 120.7 . .
F2 C30 C29 119.2(8) . .
F2 C30 C31 117.9(7) . .
C29 C30 C31 122.9(7) . .
C30 C31 C32 119.2(8) . .
C30 C31 H31A 120.4 . .
C32 C31 H31A 120.4 . .
C31 C32 C27 119.1(8) . .
C31 C32 H32A 120.5 . .
C27 C32 H32A 120.5 . .
N5 C33 C34 125.4(8) . .
N5 C33 H33A 117.3 . .
C34 C33 H33A 117.3 . .
C35 C34 C33 118.7(8) . .
C35 C34 H34A 120.6 . .
C33 C34 H34A 120.6 . .
C34 C35 C36 119.9(7) . .
C34 C35 H35A 120.1 . .
C36 C35 H35A 120.1 . .
C41 C36 C35 117.2(7) . .
C41 C36 C37 119.1(7) . .
C35 C36 C37 123.7(7) . .
C38 C37 N6 123.4(8) . .
C38 C37 C36 118.9(7) . .
N6 C37 C36 117.7(7) . .
C37 C38 C39 122.1(8) . .
C37 C38 H38A 118.9 . .
C39 C38 H38A 118.9 . .
C38 C39 C40 120.2(7) . .
C38 C39 H39A 119.9 . .
C40 C39 H39A 119.9 . .
O3 C40 C39 124.4(7) . .
O3 C40 C41 117.8(6) . .
C39 C40 C41 117.7(6) . .
N5 C41 C36 122.7(7) . .
N5 C41 C40 115.5(6) . .
C36 C41 C40 121.8(7) . .
N6 C42 C43 124.3(14) . .
N6 C42 H42A 117.7 . .
C43 C42 H42A 117.8 . .
C44 C43 C48 118(2) . .
C44 C43 C42 123.2(17) . .
C48 C43 C42 118(2) . .
C45 C44 C43 122(2) . .
C45 C44 C44 122(2) . 3_656
C43 C44 C44 107.2(15) . 3_656
C45 C44 H44A 112.3 . .
C43 C44 H44A 124.1 . .
C44 C44 H44A 21.5 3_656 .
C46 C45 C44 118(2) . .
C46 C45 H45A 120.4 . .
C44 C45 H45A 122.0 . .
C45 C46 C47 124(2) . .
C45 C46 F3 117(2) . .
C47 C46 F3 118(3) . .
C48 C47 C46 119(3) . .
C48 C47 H47A 118.5 . .
C46 C47 H47A 119.7 . .
C47 C48 C43 118(3) . .
C47 C48 H48A 118.4 . .
C43 C48 H48A 120.8 . .
N6 C42' C43' 122.2(13) . .
N6 C42' H42B 118.3 . .
C43' C42' H42B 119.5 . .
C44' C43' C48' 120.1(14) . .
C44' C43' C42' 116.5(13) . .
C48' C43' C42' 123.2(14) . .
C43' C44' C45' 120.4(15) . .
C43' C44' H44B 119.9 . .
C45' C44' H44B 119.7 . .
C46' C45' C44' 117.4(15) . .
C46' C45' H45B 121.7 . .
C44' C45' H45B 120.9 . .
C47' C46' F3' 118.0(16) . .
C47' C46' C45' 123.5(16) . .
F3' C46' C45' 118.6(16) . .
C46' C47' C48' 118.7(18) . .
C46' C47' H47B 121.1 . .
C48' C47' H47B 119.9 . .
C47' C48' C43' 119.9(17) . .
C47' C48' H48B 121.4 . .
C43' C48' H48B 118.6 . .
C50 C49 H49A 109.5 . .
C50 C49 H49B 109.5 . .
H49A C49 H49B 109.5 . .
C50 C49 H49C 109.5 . .
H49A C49 H49C 109.5 . .
H49B C49 H49C 109.5 . .
O4 C50 C51 124.3(7) . .
O4 C50 C49 117.4(7) . .
C51 C50 C49 118.4(7) . .
C50 C51 C52 122.7(8) . .
C50 C51 H51A 118.7 . .
C52 C51 H51A 118.7 . .
O5 C52 C51 124.5(7) . .
O5 C52 C53 117.1(8) . .
C51 C52 C53 118.3(7) . .
C52 C53 H53A 109.5 . .
C52 C53 H53B 109.5 . .
H53A C53 H53B 109.5 . .
C52 C53 H53C 109.5 . .
H53A C53 H53C 109.5 . .
H53B C53 H53C 109.5 . .
C55 C54 H54A 109.5 . .
C55 C54 H54B 109.5 . .
H54A C54 H54B 109.5 . .
C55 C54 H54C 109.5 . .
H54A C54 H54C 109.5 . .
H54B C54 H54C 109.5 . .
O6 C55 C56 124.7(7) . .
O6 C55 C54 115.7(7) . .
C56 C55 C54 119.6(7) . .
C55 C56 C57 124.4(7) . .
C55 C56 H56A 117.8 . .
C57 C56 H56A 117.8 . .
O7 C57 C56 124.3(7) . .
O7 C57 C58 116.3(7) . .
C56 C57 C58 119.4(7) . .
C57 C58 H58A 109.5 . .
C57 C58 H58B 109.5 . .
H58A C58 H58B 109.5 . .
C57 C58 H58C 109.5 . .
H58A C58 H58C 109.5 . .
H58B C58 H58C 109.5 . .

loop_
_geom_bond_atom_site_label_1
_geom_bond_atom_site_label_2
_geom_bond_distance
_geom_bond_site_symmetry_2
TB1 O5 2.261(5) .
TB1 O8 2.261(4) 5_757
TB1 O4 2.275(5) .
TB1 O1 2.321(4) .
TB1 O8 2.326(4) .
TB1 O3 2.333(5) 5_757
TB1 O2 2.387(5) 5_757
TB1 N1 2.474(6) .
TB1 TB2 3.4749(6) 5_757
TB1 TB1 3.7056(8) 5_757
TB1 TB2 3.7632(7) .
TB2 O7 2.253(5) .
TB2 O8 2.267(4) 5_757
TB2 O6 2.275(5) .
TB2 O2 2.281(4) .
TB2 O3 2.351(5) .
TB2 O1 2.359(4) .
TB2 N3 2.461(6) .
TB2 N5 2.499(6) .
TB2 TB1 3.4749(6) 5_757
F1 C14 1.364(8) .
F2 C30 1.360(8) .
O1 C8 1.348(8) .
O2 C24 1.324(8) .
O2 TB1 2.387(5) 5_757
O3 C40 1.307(8) .
O3 TB1 2.333(5) 5_757
O4 C50 1.260(9) .
O5 C52 1.251(9) .
O6 C55 1.269(9) .
O7 C57 1.273(8) .
O8 TB1 2.261(4) 5_757
O8 TB2 2.267(4) 5_757
O8 H8 1.0000 .
N1 C1 1.323(9) .
N1 C9 1.361(9) .
N2 C10 1.278(9) .
N2 C5 1.404(9) .
N3 C17 1.314(9) .
N3 C25 1.376(8) .
N4 C26 1.273(10) .
N4 C21 1.421(9) .
N5 C33 1.317(10) .
N5 C41 1.399(10) .
N6 C42' 1.252(9) .
N6 C42 1.289(9) .
N6 C37 1.417(10) .
C1 C2 1.393(10) .
C1 H1A 0.9500 .
C2 C3 1.379(10) .
C2 H2A 0.9500 .
C3 C4 1.428(10) .
C3 H3A 0.9500 .
C4 C9 1.405(10) .
C4 C5 1.426(10) .
C5 C6 1.374(10) .
C6 C7 1.395(10) .
C6 H6A 0.9500 .
C7 C8 1.370(10) .
C7 H7A 0.9500 .
C8 C9 1.441(10) .
C10 C11 1.469(10) .
C10 H10A 0.9500 .
C11 C12 1.390(11) .
C11 C16 1.392(10) .
C12 C13 1.372(11) .
C12 H12A 0.9500 .
C13 C14 1.366(12) .
C13 H13A 0.9500 .
C14 C15 1.364(12) .
C15 C16 1.388(11) .
C15 H15A 0.9500 .
C16 H16A 0.9500 .
C17 C18 1.405(11) .
C17 H17A 0.9500 .
C18 C19 1.366(10) .
C18 H18A 0.9500 .
C19 C20 1.396(10) .
C19 H19A 0.9500 .
C20 C25 1.402(10) .
C20 C21 1.446(9) .
C21 C22 1.356(10) .
C22 C23 1.418(10) .
C22 H22A 0.9500 .
C23 C24 1.383(9) .
C23 H23A 0.9500 .
C24 C25 1.427(10) .
C26 C27 1.468(10) .
C26 H26A 0.9500 .
C27 C32 1.397(10) .
C27 C28 1.399(11) .
C28 C29 1.374(10) .
C28 H28A 0.9500 .
C29 C30 1.364(11) .
C29 H29A 0.9500 .
C30 C31 1.372(12) .
C31 C32 1.390(11) .
C31 H31A 0.9500 .
C32 H32A 0.9500 .
C33 C34 1.390(11) .
C33 H33A 0.9500 .
C34 C35 1.359(12) .
C34 H34A 0.9500 .
C35 C36 1.410(11) .
C35 H35A 0.9500 .
C36 C41 1.407(10) .
C36 C37 1.419(12) .
C37 C38 1.383(12) .
C38 C39 1.402(10) .
C38 H38A 0.9500 .
C39 C40 1.406(10) .
C39 H39A 0.9500 .
C40 C41 1.419(10) .
F3 C46 1.39(3) .
C42 C43 1.484(10) .
C42 H42A 0.9511 .
C43 C44 1.39(3) .
C43 C48 1.43(4) .
C44 C45 1.39(3) .
C44 C44 1.82(4) 3_656
C44 H44A 0.9722 .
C45 C46 1.33(3) .
C45 H45A 0.9642 .
C46 C47 1.38(4) .
C47 C48 1.38(5) .
C47 H47A 0.9513 .
C48 H48A 0.9636 .
F3' C46' 1.35(2) .
C42' C43' 1.472(9) .
C42' H42B 0.9608 .
C43' C44' 1.34(2) .
C43' C48' 1.38(3) .
C44' C45' 1.39(2) .
C44' H44B 0.9595 .
C45' C46' 1.37(2) .
C45' H45B 0.9654 .
C46' C47' 1.32(3) .
C47' C48' 1.38(2) .
C47' H47B 0.9600 .
C48' H48B 0.9656 .
C49 C50 1.500(12) .
C49 H49A 0.9800 .
C49 H49B 0.9800 .
C49 H49C 0.9800 .
C50 C51 1.396(11) .
C51 C52 1.400(12) .
C51 H51A 0.9500 .
C52 C53 1.529(11) .
C53 H53A 0.9800 .
C53 H53B 0.9800 .
C53 H53C 0.9800 .
C54 C55 1.517(11) .
C54 H54A 0.9800 .
C54 H54B 0.9800 .
C54 H54C 0.9800 .
C55 C56 1.393(11) .
C56 C57 1.401(11) .
C56 H56A 0.9500 .
C57 C58 1.517(11) .
C58 H58A 0.9800 .
C58 H58B 0.9800 .
C58 H58C 0.9800 .

loop_
_geom_torsion_atom_site_label_1
_geom_torsion_atom_site_label_2
_geom_torsion_atom_site_label_3
_geom_torsion_atom_site_label_4
_geom_torsion
_geom_torsion_site_symmetry_1
_geom_torsion_site_symmetry_4
C9 N1 C1 C2 -2.1(10) . .
TB1 N1 C1 C2 159.6(5) . .
N1 C1 C2 C3 -1.1(11) . .
C1 C2 C3 C4 2.6(11) . .
C2 C3 C4 C9 -0.9(10) . .
C2 C3 C4 C5 178.7(7) . .
C10 N2 C5 C6 -27.4(11) . .
C10 N2 C5 C4 154.1(7) . .
C9 C4 C5 C6 3.8(10) . .
C3 C4 C5 C6 -175.8(6) . .
C9 C4 C5 N2 -177.5(6) . .
C3 C4 C5 N2 2.9(10) . .
N2 C5 C6 C7 -179.9(7) . .
C4 C5 C6 C7 -1.5(10) . .
C5 C6 C7 C8 0.0(11) . .
TB1 O1 C8 C7 154.1(6) . .
TB2 O1 C8 C7 -61.0(9) . .
TB1 O1 C8 C9 -27.0(7) . .
TB2 O1 C8 C9 117.9(6) . .
C6 C7 C8 O1 178.0(6) . .
C6 C7 C8 C9 -0.8(10) . .
C1 N1 C9 C4 3.8(9) . .
TB1 N1 C9 C4 -160.7(5) . .
C1 N1 C9 C8 -173.5(6) . .
TB1 N1 C9 C8 21.9(7) . .
C5 C4 C9 N1 178.0(6) . .
C3 C4 C9 N1 -2.4(10) . .
C5 C4 C9 C8 -4.8(10) . .
C3 C4 C9 C8 174.9(6) . .
O1 C8 C9 N1 1.7(9) . .
C7 C8 C9 N1 -179.4(6) . .
O1 C8 C9 C4 -175.8(6) . .
C7 C8 C9 C4 3.2(9) . .
C5 N2 C10 C11 179.6(6) . .
N2 C10 C11 C12 -5.1(11) . .
N2 C10 C11 C16 174.3(7) . .
C16 C11 C12 C13 -2.6(12) . .
C10 C11 C12 C13 176.9(7) . .
C11 C12 C13 C14 1.5(13) . .
C12 C13 C14 C15 0.0(13) . .
C12 C13 C14 F1 177.3(7) . .
F1 C14 C15 C16 -177.7(7) . .
C13 C14 C15 C16 -0.4(12) . .
C14 C15 C16 C11 -0.7(11) . .
C12 C11 C16 C15 2.1(11) . .
C10 C11 C16 C15 -177.3(7) . .
C25 N3 C17 C18 -0.9(11) . .
TB2 N3 C17 C18 -164.6(6) . .
N3 C17 C18 C19 3.4(12) . .
C17 C18 C19 C20 -1.4(11) . .
C18 C19 C20 C25 -2.7(11) . .
C18 C19 C20 C21 176.3(7) . .
C26 N4 C21 C22 31.8(10) . .
C26 N4 C21 C20 -147.6(7) . .
C19 C20 C21 C22 174.7(7) . .
C25 C20 C21 C22 -6.3(10) . .
C19 C20 C21 N4 -5.9(10) . .
C25 C20 C21 N4 173.1(6) . .
N4 C21 C22 C23 -175.8(7) . .
C20 C21 C22 C23 3.5(10) . .
C21 C22 C23 C24 1.9(11) . .
TB2 O2 C24 C23 -160.0(5) . .
TB1 O2 C24 C23 2.5(12) 5_757 .
TB2 O2 C24 C25 21.9(8) . .
TB1 O2 C24 C25 -175.6(5) 5_757 .
C22 C23 C24 O2 177.8(6) . .
C22 C23 C24 C25 -4.2(10) . .
C17 N3 C25 C20 -3.6(10) . .
TB2 N3 C25 C20 162.7(5) . .
C17 N3 C25 C24 178.7(6) . .
TB2 N3 C25 C24 -15.1(7) . .
C19 C20 C25 N3 5.4(10) . .
C21 C20 C25 N3 -173.7(6) . .
C19 C20 C25 C24 -177.0(6) . .
C21 C20 C25 C24 4.0(10) . .
O2 C24 C25 N3 -2.8(9) . .
C23 C24 C25 N3 179.0(6) . .
O2 C24 C25 C20 179.4(6) . .
C23 C24 C25 C20 1.2(10) . .
C21 N4 C26 C27 176.2(6) . .
N4 C26 C27 C32 -176.2(7) . .
N4 C26 C27 C28 1.2(11) . .
C32 C27 C28 C29 0.9(11) . .
C26 C27 C28 C29 -176.5(7) . .
C27 C28 C29 C30 0.6(11) . .
C28 C29 C30 F2 177.4(7) . .
C28 C29 C30 C31 -1.4(12) . .
F2 C30 C31 C32 -178.2(7) . .
C29 C30 C31 C32 0.6(13) . .
C30 C31 C32 C27 1.0(12) . .
C28 C27 C32 C31 -1.7(11) . .
C26 C27 C32 C31 175.8(7) . .
C41 N5 C33 C34 0.7(12) . .
TB2 N5 C33 C34 163.1(6) . .
N5 C33 C34 C35 -5.3(13) . .
C33 C34 C35 C36 6.2(13) . .
C34 C35 C36 C41 -2.7(12) . .
C34 C35 C36 C37 178.0(8) . .
C42' N6 C37 C38 -40.3(16) . .
C42 N6 C37 C38 17.4(16) . .
C42' N6 C37 C36 142.0(12) . .
C42 N6 C37 C36 -160.3(12) . .
C41 C36 C37 C38 4.2(12) . .
C35 C36 C37 C38 -176.5(8) . .
C41 C36 C37 N6 -177.9(7) . .
C35 C36 C37 N6 1.4(12) . .
N6 C37 C38 C39 -179.9(8) . .
C36 C37 C38 C39 -2.2(13) . .
C37 C38 C39 C40 -1.1(13) . .
TB1 O3 C40 C39 -5.3(12) 5_757 .
TB2 O3 C40 C39 160.3(6) . .
TB1 O3 C40 C41 175.8(5) 5_757 .
TB2 O3 C40 C41 -18.6(9) . .
C38 C39 C40 O3 -176.7(7) . .
C38 C39 C40 C41 2.3(11) . .
C33 N5 C41 C36 3.0(10) . .
TB2 N5 C41 C36 -161.9(6) . .
C33 N5 C41 C40 -176.5(7) . .
TB2 N5 C41 C40 18.5(8) . .
C35 C36 C41 N5 -2.0(11) . .
C37 C36 C41 N5 177.3(7) . .
C35 C36 C41 C40 177.5(7) . .
C37 C36 C41 C40 -3.1(11) . .
O3 C40 C41 N5 -1.5(10) . .
C39 C40 C41 N5 179.5(6) . .
O3 C40 C41 C36 178.9(6) . .
C39 C40 C41 C36 -0.1(11) . .
C37 N6 C42 C43 -178.2(15) . .
N6 C42 C43 C44 -174.7(18) . .
N6 C42 C43 C48 12(3) . .
C48 C43 C44 C45 -9(3) . .
C42 C43 C44 C45 177(2) . .
C48 C43 C44 C44 -157(2) . 3_656
C42 C43 C44 C44 29(3) . 3_656
C43 C44 C45 C46 8(3) . .
C44 C44 C45 C46 151.5(18) 3_656 .
C44 C45 C46 C47 2(4) . .
C44 C45 C46 F3 178(2) . .
C45 C46 C47 C48 -11(5) . .
F3 C46 C47 C48 174(3) . .
C46 C47 C48 C43 9(5) . .
C44 C43 C48 C47 0(4) . .
C42 C43 C48 C47 174(3) . .
C37 N6 C42' C43' 175.7(12) . .
N6 C42' C43' C44' -169.9(16) . .
N6 C42' C43' C48' 5(3) . .
C48' C43' C44' C45' 1(3) . .
C42' C43' C44' C45' 176.1(16) . .
C43' C44' C45' C46' -2(3) . .
C44' C45' C46' C47' 2(3) . .
C44' C45' C46' F3' -179.1(17) . .
F3' C46' C47' C48' 179.1(17) . .
C45' C46' C47' C48' -2(3) . .
C46' C47' C48' C43' 2(3) . .
C44' C43' C48' C47' -1(3) . .
C42' C43' C48' C47' -175.7(17) . .
TB1 O4 C50 C51 10.1(12) . .
TB1 O4 C50 C49 -169.7(6) . .
O4 C50 C51 C52 8.4(13) . .
C49 C50 C51 C52 -171.7(8) . .
TB1 O5 C52 C51 -21.5(12) . .
TB1 O5 C52 C53 160.4(6) . .
C50 C51 C52 O5 -2.9(13) . .
C50 C51 C52 C53 175.1(8) . .
TB2 O6 C55 C56 14.0(12) . .
TB2 O6 C55 C54 -167.6(6) . .
O6 C55 C56 C57 4.8(13) . .
C54 C55 C56 C57 -173.6(8) . .
TB2 O7 C57 C56 -9.1(11) . .
TB2 O7 C57 C58 171.0(5) . .
C55 C56 C57 O7 -7.4(12) . .
C55 C56 C57 C58 172.5(7) . .
